data_7206836
loop_
_publ_author_name
'Wu, Hua'
'Ma, Jian-Fang'
'Liu, Ying-Ying'
'Yang, Jin'
'Liu, Hai-Yan'

_publ_section_title
;
 Diverse topologies of six coordination polymers constructed from a
 tris(4-imidazolylphenyl)amine ligand and different carboxylates
;
_journal_issue 23
_journal_name_full CrystEngComm
_journal_page_first 7121
_journal_paper_doi 10.1039/c1ce05889d
_journal_volume 13
_journal_year 2011
_chemical_formula_moiety '2(C37 H23 N7 O8 Zn2), 7(H2 O)'
_chemical_formula_sum 'C74 H53 N14 O23 Zn4'
_chemical_formula_weight 1767.78
_chemical_name_systematic
;
?
;
_space_group_IT_number 14
_symmetry_cell_setting monoclinic
_symmetry_space_group_name_Hall '-P 2ybc'
_symmetry_space_group_name_H-M 'P 1 21/c 1'
_atom_sites_solution_hydrogens geom
_atom_sites_solution_primary direct
_atom_sites_solution_secondary difmap
_audit_creation_method SHELXL-97
_cell_angle_alpha 90.00
_cell_angle_beta 93.466(2)
_cell_angle_gamma 90.00
_cell_formula_units_Z 2
_cell_length_a 17.7970(4)
_cell_length_b 7.7300(2)
_cell_length_c 26.6750(6)
_cell_measurement_reflns_used 6681
_cell_measurement_temperature 293(2)
_cell_measurement_theta_max 25.4
_cell_measurement_theta_min 4.1
_cell_volume 3662.99(15)
_computing_cell_refinement CrysAlis
_computing_data_collection 'CrysAlis (Oxford Diffraction, 2006)'
_computing_data_reduction CrysAlis
_computing_structure_refinement 'SHELXL-97 (Sheldrick, 2008)'
_computing_structure_solution 'SHELXS-97 (Sheldrick, 1997)'
_diffrn_ambient_temperature 293(2)
_diffrn_detector_area_resol_mean 10.0
_diffrn_measured_fraction_theta_full 0.994
_diffrn_measured_fraction_theta_max 0.994
_diffrn_measurement_device_type 'Oxford Diffraction Gemini R Ultra'
_diffrn_measurement_method '\w scan'
_diffrn_radiation_monochromator graphite
_diffrn_radiation_source 'fine-focus sealed tube'
_diffrn_radiation_type MoK\a
_diffrn_radiation_wavelength 0.71069
_diffrn_reflns_av_R_equivalents 0.0428
_diffrn_reflns_av_sigmaI/netI 0.0765
_diffrn_reflns_limit_h_max 21
_diffrn_reflns_limit_h_min -21
_diffrn_reflns_limit_k_max 9
_diffrn_reflns_limit_k_min -7
_diffrn_reflns_limit_l_max 32
_diffrn_reflns_limit_l_min -31
_diffrn_reflns_number 15894
_diffrn_reflns_theta_full 25.00
_diffrn_reflns_theta_max 25.35
_diffrn_reflns_theta_min 4.10
_exptl_absorpt_coefficient_mu 1.384
_exptl_absorpt_correction_T_max 0.770
_exptl_absorpt_correction_T_min 0.699
_exptl_absorpt_correction_type multi-scan
_exptl_absorpt_process_details
;
CrysAlis (Oxford Diffraction, 2006)
;
_exptl_crystal_colour COLORLESS
_exptl_crystal_density_diffrn 1.603
_exptl_crystal_density_method 'not measured'
_exptl_crystal_description BLOCK
_exptl_crystal_F_000 1798
_exptl_crystal_size_max 0.27
_exptl_crystal_size_mid 0.23
_exptl_crystal_size_min 0.19
_refine_diff_density_max 0.657
_refine_diff_density_min -0.470
_refine_diff_density_rms 0.066
_refine_ls_extinction_method none
_refine_ls_goodness_of_fit_ref 0.890
_refine_ls_hydrogen_treatment constr
_refine_ls_matrix_type full
_refine_ls_number_parameters 518
_refine_ls_number_reflns 6681
_refine_ls_number_restraints 0
_refine_ls_restrained_S_all 0.890
_refine_ls_R_factor_all 0.0648
_refine_ls_R_factor_gt 0.0380
_refine_ls_shift/su_max 0.001
_refine_ls_shift/su_mean 0.000
_refine_ls_structure_factor_coef Fsqd
_refine_ls_weighting_details 'calc w=1/[\s^2^(Fo^2^)+(0.0386P)^2^+0.0000P] where P=(Fo^2^+2Fc^2^)/3'
_refine_ls_weighting_scheme calc
_refine_ls_wR_factor_gt 0.0765
_refine_ls_wR_factor_ref 0.0808
_reflns_number_gt 4451
_reflns_number_total 6681
_reflns_threshold_expression >2\s(I)
_cod_data_source_file c1ce05889d.txt
_cod_data_source_block 3
_cod_depositor_comments
;
The following automatic conversions were performed:

'_symmetry_cell_setting' value 'Monoclinic' changed to 'monoclinic'
according to /home/saulius/struct/CIF-dictionaries/cif_core.dic
dictionary named 'cif_core.dic' version 2.4.1 from 2010-06-29.

Automatic conversion script
Id: cif_fix_values 1715 2011-07-08 13:25:40Z adriana 
;
_cod_original_sg_symbol_Hall '-P 2ybc '
_cod_original_sg_symbol_H-M 'P 21/c'
_cod_database_code 7206836

loop_
_symmetry_equiv_pos_as_xyz
'x, y, z'
'-x, y+1/2, -z+1/2'
'-x, -y, -z'
'x, -y-1/2, z-1/2'

loop_
_atom_site_label
_atom_site_type_symbol
_atom_site_fract_x
_atom_site_fract_y
_atom_site_fract_z
_atom_site_U_iso_or_equiv
_atom_site_adp_type
_atom_site_occupancy
_atom_site_symmetry_multiplicity
_atom_site_calc_flag
_atom_site_refinement_flags
Zn1 Zn 0.80343(2) -0.43200(4) -0.024002(13) 0.02726(11) Uani 1 1 d .
Zn2 Zn 0.69659(2) 0.02353(4) 0.036673(13) 0.02705(11) Uani 1 1 d .
C1 C 0.92569(17) -0.0288(4) 0.01192(10) 0.0240(7) Uani 1 1 d .
C2 C 0.97485(18) -0.1653(4) 0.00585(11) 0.0270(7) Uani 1 1 d .
H3 H 0.9574 -0.2774 0.0102 0.032 Uiso 1 1 calc R
C3 C 1.04880(18) -0.1424(4) -0.00636(10) 0.0240(7) Uani 1 1 d .
C4 C 0.84661(18) -0.0701(4) 0.02393(10) 0.0244(7) Uani 1 1 d .
C5 C 1.09406(18) -0.3076(4) -0.01314(13) 0.0298(8) Uani 1 1 d .
C6 C 0.65589(19) -0.4585(4) -0.02638(13) 0.0330(8) Uani 1 1 d .
C7 C 0.57546(17) -0.4763(4) -0.01138(11) 0.0264(7) Uani 1 1 d .
C8 C 0.59066(19) -0.2511(4) 0.05783(12) 0.0305(8) Uani 1 1 d .
C9 C 0.54633(18) -0.3883(4) 0.02899(11) 0.0259(7) Uani 1 1 d .
C10 C 0.47169(18) -0.4143(4) 0.03946(11) 0.0284(7) Uani 1 1 d .
H10 H 0.4528 -0.3558 0.0664 0.034 Uiso 1 1 calc R
C11 C 0.7198(2) 0.3143(4) 0.10431(11) 0.0341(8) Uani 1 1 d .
H11 H 0.7680 0.3287 0.0934 0.041 Uiso 1 1 calc R
C12 C 0.6092(2) 0.2147(5) 0.11426(13) 0.0485(10) Uani 1 1 d .
H12 H 0.5664 0.1454 0.1112 0.058 Uiso 1 1 calc R
C13 C 0.6173(2) 0.3546(5) 0.14338(14) 0.0506(11) Uani 1 1 d .
H13 H 0.5818 0.3999 0.1639 0.061 Uiso 1 1 calc R
C14 C 0.72069(19) 0.5711(4) 0.15951(11) 0.0321(8) Uani 1 1 d .
C15 C 0.7669(2) 0.6727(4) 0.13241(12) 0.0407(9) Uani 1 1 d .
H15 H 0.7764 0.6420 0.0997 0.049 Uiso 1 1 calc R
C16 C 0.7990(2) 0.8195(5) 0.15336(12) 0.0437(10) Uani 1 1 d .
H16 H 0.8302 0.8873 0.1347 0.052 Uiso 1 1 calc R
C17 C 0.7854(2) 0.8676(4) 0.20223(11) 0.0349(8) Uani 1 1 d .
C18 C 0.7375(2) 0.7657(4) 0.22862(11) 0.0379(9) Uani 1 1 d .
H18 H 0.7268 0.7972 0.2611 0.045 Uiso 1 1 calc R
C19 C 0.7055(2) 0.6177(4) 0.20747(11) 0.0372(9) Uani 1 1 d .
H19 H 0.6737 0.5499 0.2257 0.045 Uiso 1 1 calc R
C20 C 0.7874(2) 1.1065(4) 0.26346(11) 0.0351(8) Uani 1 1 d .
C21 C 0.7137(2) 1.1527(5) 0.26042(12) 0.0453(10) Uani 1 1 d .
H21 H 0.6842 1.1295 0.2312 0.054 Uiso 1 1 calc R
C22 C 0.6815(2) 1.2340(5) 0.30026(12) 0.0424(9) Uani 1 1 d .
H22 H 0.6309 1.2644 0.2980 0.051 Uiso 1 1 calc R
C23 C 0.7256(2) 1.2690(4) 0.34323(11) 0.0336(8) Uani 1 1 d .
C24 C 0.8004(2) 1.2267(4) 0.34646(12) 0.0382(9) Uani 1 1 d .
H24 H 0.8301 1.2532 0.3753 0.046 Uiso 1 1 calc R
C25 C 0.8317(2) 1.1443(4) 0.30671(12) 0.0403(9) Uani 1 1 d .
H25 H 0.8824 1.1142 0.3089 0.048 Uiso 1 1 calc R
C26 C 0.7196(2) 1.3449(4) 0.43335(11) 0.0338(8) Uani 1 1 d .
H26 H 0.7639 1.2893 0.4444 0.041 Uiso 1 1 calc R
C27 C 0.6268(2) 1.4439(5) 0.38435(13) 0.0426(9) Uani 1 1 d .
H27 H 0.5950 1.4687 0.3563 0.051 Uiso 1 1 calc R
C28 C 0.6174(2) 1.4936(5) 0.43173(12) 0.0405(9) Uani 1 1 d .
H28 H 0.5779 1.5610 0.4420 0.049 Uiso 1 1 calc R
C29 C 0.8902(2) 1.0730(5) 0.20714(11) 0.0375(9) Uani 1 1 d .
C30 C 0.9500(2) 0.9599(5) 0.20448(13) 0.0505(10) Uani 1 1 d .
H30 H 0.9456 0.8473 0.2162 0.061 Uiso 1 1 calc R
C31 C 1.0161(2) 1.0119(5) 0.18464(14) 0.0514(10) Uani 1 1 d .
H31 H 1.0555 0.9340 0.1823 0.062 Uiso 1 1 calc R
C32 C 1.0234(2) 1.1793(4) 0.16837(11) 0.0347(8) Uani 1 1 d .
C33 C 0.9667(2) 1.2949(5) 0.17259(12) 0.0438(9) Uani 1 1 d .
H33 H 0.9728 1.4092 0.1627 0.053 Uiso 1 1 calc R
C34 C 0.8992(2) 1.2423(5) 0.19178(13) 0.0450(9) Uani 1 1 d .
H34 H 0.8601 1.3211 0.1943 0.054 Uiso 1 1 calc R
C35 C 1.1617(2) 1.1714(5) 0.15786(13) 0.0452(10) Uani 1 1 d .
H35 H 1.1763 1.1015 0.1851 0.054 Uiso 1 1 calc R
C36 C 1.0942(2) 1.3240(4) 0.10327(11) 0.0339(8) Uani 1 1 d .
H36 H 1.0531 1.3777 0.0866 0.041 Uiso 1 1 calc R
C37 C 1.2068(2) 1.2359(5) 0.12362(13) 0.0432(9) Uani 1 1 d .
H37 H 1.2585 1.2182 0.1234 0.052 Uiso 1 1 calc R
O1 O 0.82234(13) -0.2206(3) 0.01959(8) 0.0350(6) Uani 1 1 d .
O2 O 0.80730(12) 0.0539(3) 0.03898(8) 0.0308(5) Uani 1 1 d .
O1W O 0.5770(2) -0.3846(6) -0.15810(14) 0.1211(14) Uani 1 1 d .
O3 O 1.08465(17) -0.3882(3) -0.05206(10) 0.0623(8) Uani 1 1 d .
O2W O 0.5397(3) 1.6072(7) 0.27763(14) 0.1504(19) Uani 1 1 d .
O4 O 1.13469(13) -0.3560(3) 0.02509(8) 0.0360(6) Uani 1 1 d .
O3W O 0.5095(3) -0.2558(10) 0.18620(16) 0.226(4) Uani 1 1 d .
O5 O 0.70910(13) -0.5011(3) 0.00499(9) 0.0410(6) Uani 1 1 d .
O4W O 0.9764(7) 1.6587(15) 0.1155(4) 0.177(4) Uiso 0.50 1 d P
O6 O 0.66710(15) -0.4127(4) -0.06924(10) 0.0587(8) Uani 1 1 d .
O7 O 0.64281(14) -0.1873(3) 0.03436(8) 0.0430(6) Uani 1 1 d .
O8 O 0.57348(16) -0.2058(4) 0.09946(9) 0.0631(8) Uani 1 1 d .
N1 N 0.82064(17) 1.0152(4) 0.22384(10) 0.0458(8) Uani 1 1 d .
N2 N 0.67376(16) 0.1888(3) 0.08954(9) 0.0343(7) Uani 1 1 d .
N3 N 0.68787(16) 0.4191(3) 0.13725(9) 0.0330(7) Uani 1 1 d .
N4 N 0.69207(17) 1.3499(3) 0.38508(9) 0.0340(7) Uani 1 1 d .
N5 N 0.67529(16) 1.4294(3) 0.46263(9) 0.0324(7) Uani 1 1 d .
N6 N 1.09078(16) 1.2279(4) 0.14493(9) 0.0342(7) Uani 1 1 d .
N7 N 1.16448(15) 1.3320(3) 0.08901(9) 0.0319(7) Uani 1 1 d .

loop_
_atom_site_aniso_label
_atom_site_aniso_U_11
_atom_site_aniso_U_22
_atom_site_aniso_U_33
_atom_site_aniso_U_23
_atom_site_aniso_U_13
_atom_site_aniso_U_12
Zn1 0.0216(2) 0.0234(2) 0.0375(2) 0.00057(15) 0.00751(15) -0.00048(17)
Zn2 0.0220(2) 0.0270(2) 0.0329(2) -0.00600(16) 0.00816(15) -0.00590(17)
C1 0.0191(17) 0.0220(16) 0.0311(16) -0.0018(13) 0.0044(13) -0.0003(15)
C2 0.026(2) 0.0166(16) 0.0384(18) 0.0016(13) 0.0052(14) -0.0038(15)
C3 0.0211(19) 0.0240(17) 0.0270(16) -0.0005(13) 0.0019(13) 0.0002(14)
C4 0.0219(18) 0.0284(18) 0.0228(15) 0.0020(13) 0.0005(13) -0.0033(16)
C5 0.021(2) 0.0278(18) 0.041(2) 0.0014(16) 0.0059(15) 0.0013(15)
C6 0.021(2) 0.0266(18) 0.053(2) -0.0072(16) 0.0076(17) -0.0067(16)
C7 0.0169(17) 0.0244(17) 0.0385(18) 0.0015(14) 0.0070(13) -0.0025(15)
C8 0.0216(19) 0.0299(18) 0.040(2) -0.0050(15) 0.0043(15) -0.0037(16)
C9 0.0199(18) 0.0230(16) 0.0347(17) 0.0007(14) 0.0016(14) -0.0050(14)
C10 0.0240(19) 0.0248(17) 0.0372(18) -0.0064(14) 0.0094(14) -0.0056(15)
C11 0.030(2) 0.036(2) 0.0369(18) -0.0101(16) 0.0111(15) -0.0042(17)
C12 0.031(2) 0.051(2) 0.066(2) -0.023(2) 0.0211(19) -0.0137(19)
C13 0.035(2) 0.054(2) 0.066(2) -0.027(2) 0.0252(19) -0.011(2)
C14 0.037(2) 0.0291(18) 0.0307(17) -0.0052(15) 0.0056(15) -0.0063(17)
C15 0.053(3) 0.043(2) 0.0272(17) -0.0084(16) 0.0131(16) -0.0110(19)
C16 0.054(3) 0.047(2) 0.0324(19) -0.0065(17) 0.0162(17) -0.021(2)
C17 0.037(2) 0.0359(19) 0.0320(18) -0.0063(15) 0.0067(15) -0.0089(17)
C18 0.045(2) 0.044(2) 0.0253(17) -0.0068(16) 0.0111(16) -0.0085(19)
C19 0.041(2) 0.037(2) 0.0341(18) -0.0029(16) 0.0134(16) -0.0102(17)
C20 0.042(2) 0.0317(19) 0.0332(18) -0.0079(15) 0.0135(16) -0.0134(18)
C21 0.047(3) 0.056(2) 0.0328(19) -0.0102(17) 0.0029(17) -0.007(2)
C22 0.040(2) 0.051(2) 0.036(2) -0.0045(17) 0.0016(17) -0.0004(19)
C23 0.040(2) 0.0273(18) 0.0341(19) -0.0021(15) 0.0064(16) -0.0032(17)
C24 0.044(3) 0.039(2) 0.0307(18) -0.0098(15) -0.0003(16) -0.0039(18)
C25 0.040(2) 0.040(2) 0.042(2) -0.0073(17) 0.0112(17) -0.0045(18)
C26 0.037(2) 0.0307(19) 0.0334(19) 0.0015(15) 0.0023(16) 0.0080(17)
C27 0.037(2) 0.048(2) 0.042(2) -0.0021(17) -0.0081(16) 0.010(2)
C28 0.033(2) 0.047(2) 0.041(2) -0.0096(17) -0.0010(16) 0.0107(19)
C29 0.040(2) 0.042(2) 0.0320(18) -0.0118(16) 0.0130(15) -0.0162(19)
C30 0.055(3) 0.040(2) 0.059(2) 0.0054(18) 0.018(2) -0.009(2)
C31 0.047(3) 0.043(2) 0.066(2) 0.0045(19) 0.022(2) 0.000(2)
C32 0.033(2) 0.040(2) 0.0318(18) 0.0000(15) 0.0086(15) -0.0071(18)
C33 0.045(3) 0.040(2) 0.048(2) 0.0036(17) 0.0122(18) -0.007(2)
C34 0.041(2) 0.044(2) 0.052(2) -0.0057(18) 0.0133(18) -0.0050(19)
C35 0.040(3) 0.048(2) 0.047(2) 0.0172(18) 0.0008(18) -0.002(2)
C36 0.031(2) 0.038(2) 0.0338(18) 0.0033(16) 0.0032(15) -0.0002(17)
C37 0.029(2) 0.046(2) 0.055(2) 0.0143(18) 0.0034(18) 0.0019(18)
O1 0.0302(14) 0.0260(13) 0.0504(14) -0.0075(10) 0.0144(11) -0.0111(11)
O2 0.0186(12) 0.0264(12) 0.0484(13) -0.0038(10) 0.0109(10) -0.0007(10)
O1W 0.107(3) 0.143(4) 0.109(3) -0.008(3) -0.024(2) 0.015(3)
O3 0.074(2) 0.0477(16) 0.0633(17) -0.0277(14) -0.0129(15) 0.0205(15)
O2W 0.175(5) 0.190(5) 0.085(3) 0.020(3) -0.009(3) 0.034(4)
O4 0.0300(15) 0.0299(12) 0.0483(13) 0.0038(11) 0.0029(11) 0.0082(11)
O3W 0.132(4) 0.457(10) 0.097(3) 0.129(5) 0.063(3) 0.159(6)
O5 0.0195(14) 0.0368(14) 0.0674(16) 0.0017(12) 0.0067(12) -0.0069(11)
O6 0.0393(17) 0.084(2) 0.0553(17) 0.0101(15) 0.0221(13) -0.0102(15)
O7 0.0424(16) 0.0390(14) 0.0495(14) -0.0098(11) 0.0179(12) -0.0238(13)
O8 0.061(2) 0.077(2) 0.0538(16) -0.0290(15) 0.0245(14) -0.0382(16)
N1 0.051(2) 0.0482(19) 0.0404(16) -0.0206(14) 0.0218(14) -0.0272(17)
N2 0.0310(18) 0.0316(16) 0.0411(16) -0.0118(13) 0.0101(13) -0.0047(14)
N3 0.0327(18) 0.0318(16) 0.0354(15) -0.0104(12) 0.0101(12) -0.0051(14)
N4 0.042(2) 0.0294(15) 0.0306(15) -0.0030(12) 0.0013(13) 0.0024(14)
N5 0.0326(18) 0.0318(15) 0.0332(14) -0.0011(12) 0.0046(13) 0.0072(14)
N6 0.0289(18) 0.0388(17) 0.0355(16) 0.0054(13) 0.0071(13) -0.0054(14)
N7 0.0250(17) 0.0336(16) 0.0375(15) 0.0030(12) 0.0054(13) 0.0000(13)

loop_
_atom_type_symbol
_atom_type_description
_atom_type_scat_dispersion_real
_atom_type_scat_dispersion_imag
_atom_type_scat_source
C C 0.0033 0.0016 'International Tables Vol C Tables 4.2.6.8 and 6.1.1.4'
H H 0.0000 0.0000 'International Tables Vol C Tables 4.2.6.8 and 6.1.1.4'
O O 0.0106 0.0060 'International Tables Vol C Tables 4.2.6.8 and 6.1.1.4'
Zn Zn 0.2839 1.4301 'International Tables Vol C Tables 4.2.6.8 and 6.1.1.4'
N N 0.0061 0.0033 'International Tables Vol C Tables 4.2.6.8 and 6.1.1.4'

loop_
_geom_angle_atom_site_label_1
_geom_angle_atom_site_label_2
_geom_angle_atom_site_label_3
_geom_angle
_geom_angle_site_symmetry_1
_geom_angle_site_symmetry_3
O5 Zn1 O4 105.71(9) . 3_745
O5 Zn1 N7 137.51(11) . 3_765
O4 Zn1 N7 96.81(10) 3_745 3_765
O5 Zn1 O1 96.30(9) . .
O4 Zn1 O1 127.26(10) 3_745 .
N7 Zn1 O1 97.99(9) 3_765 .
O7 Zn2 N2 117.29(10) . .
O7 Zn2 O2 127.16(10) . .
N2 Zn2 O2 98.58(10) . .
O7 Zn2 N5 93.37(10) . 4_575
N2 Zn2 N5 123.35(11) . 4_575
O2 Zn2 N5 97.84(10) . 4_575
C2 C1 C3 119.5(3) . 3_755
C2 C1 C4 118.1(3) . .
C3 C1 C4 122.4(3) 3_755 .
C3 C2 C1 123.0(3) . .
C3 C2 H3 118.5 . .
C1 C2 H3 118.5 . .
C2 C3 C1 117.4(3) . 3_755
C2 C3 C5 115.9(3) . .
C1 C3 C5 126.7(3) 3_755 .
O1 C4 O2 122.8(3) . .
O1 C4 C1 120.4(3) . .
O2 C4 C1 116.8(3) . .
O3 C5 O4 125.3(3) . .
O3 C5 C3 119.0(3) . .
O4 C5 C3 115.5(3) . .
O6 C6 O5 122.3(3) . .
O6 C6 C7 118.8(3) . .
O5 C6 C7 118.8(3) . .
C10 C7 C9 118.3(3) 3_645 .
C10 C7 C6 117.7(3) 3_645 .
C9 C7 C6 124.0(3) . .
O8 C8 O7 125.2(3) . .
O8 C8 C9 121.0(3) . .
O7 C8 C9 113.8(3) . .
C10 C9 C7 119.2(3) . .
C10 C9 C8 118.5(3) . .
C7 C9 C8 121.9(3) . .
C7 C10 C9 122.5(3) 3_645 .
C7 C10 H10 118.7 3_645 .
C9 C10 H10 118.7 . .
N2 C11 N3 111.1(3) . .
N2 C11 H11 124.4 . .
N3 C11 H11 124.4 . .
C13 C12 N2 109.5(3) . .
C13 C12 H12 125.3 . .
N2 C12 H12 125.3 . .
C12 C13 N3 107.0(3) . .
C12 C13 H13 126.5 . .
N3 C13 H13 126.5 . .
C19 C14 C15 119.9(3) . .
C19 C14 N3 120.4(3) . .
C15 C14 N3 119.7(3) . .
C14 C15 C16 120.4(3) . .
C14 C15 H15 119.8 . .
C16 C15 H15 119.8 . .
C15 C16 C17 120.7(3) . .
C15 C16 H16 119.7 . .
C17 C16 H16 119.7 . .
C18 C17 C16 118.1(3) . .
C18 C17 N1 121.7(3) . .
C16 C17 N1 120.2(3) . .
C17 C18 C19 121.0(3) . .
C17 C18 H18 119.5 . .
C19 C18 H18 119.5 . .
C14 C19 C18 119.8(3) . .
C14 C19 H19 120.1 . .
C18 C19 H19 120.1 . .
C21 C20 C25 119.5(3) . .
C21 C20 N1 121.8(3) . .
C25 C20 N1 118.6(3) . .
C20 C21 C22 121.0(3) . .
C20 C21 H21 119.5 . .
C22 C21 H21 119.5 . .
C23 C22 C21 119.1(4) . .
C23 C22 H22 120.5 . .
C21 C22 H22 120.5 . .
C24 C23 C22 120.6(3) . .
C24 C23 N4 120.1(3) . .
C22 C23 N4 119.3(3) . .
C23 C24 C25 119.8(3) . .
C23 C24 H24 120.1 . .
C25 C24 H24 120.1 . .
C24 C25 C20 119.9(4) . .
C24 C25 H25 120.0 . .
C20 C25 H25 120.0 . .
N5 C26 N4 110.9(3) . .
N5 C26 H26 124.6 . .
N4 C26 H26 124.6 . .
C28 C27 N4 107.0(3) . .
C28 C27 H27 126.5 . .
N4 C27 H27 126.5 . .
C27 C28 N5 109.4(3) . .
C27 C28 H28 125.3 . .
N5 C28 H28 125.3 . .
C30 C29 C34 118.7(3) . .
C30 C29 N1 120.5(3) . .
C34 C29 N1 120.7(4) . .
C31 C30 C29 120.8(3) . .
C31 C30 H30 119.6 . .
C29 C30 H30 119.6 . .
C32 C31 C30 119.7(4) . .
C32 C31 H31 120.1 . .
C30 C31 H31 120.1 . .
C33 C32 C31 120.6(3) . .
C33 C32 N6 120.6(3) . .
C31 C32 N6 118.8(3) . .
C32 C33 C34 120.0(3) . .
C32 C33 H33 120.0 . .
C34 C33 H33 120.0 . .
C29 C34 C33 120.1(4) . .
C29 C34 H34 119.9 . .
C33 C34 H34 119.9 . .
C37 C35 N6 106.9(3) . .
C37 C35 H35 126.5 . .
N6 C35 H35 126.5 . .
N7 C36 N6 110.7(3) . .
N7 C36 H36 124.7 . .
N6 C36 H36 124.7 . .
C35 C37 N7 109.3(3) . .
C35 C37 H37 125.3 . .
N7 C37 H37 125.3 . .
C4 O1 Zn1 148.7(2) . .
C4 O2 Zn2 117.89(19) . .
C5 O4 Zn1 121.5(2) . 3_745
C6 O5 Zn1 106.9(2) . .
C8 O7 Zn2 135.5(2) . .
C17 N1 C29 120.2(3) . .
C17 N1 C20 120.6(3) . .
C29 N1 C20 119.1(3) . .
C11 N2 C12 105.8(3) . .
C11 N2 Zn2 122.9(2) . .
C12 N2 Zn2 130.9(2) . .
C11 N3 C13 106.5(3) . .
C11 N3 C14 126.1(3) . .
C13 N3 C14 127.3(3) . .
C26 N4 C27 106.7(3) . .
C26 N4 C23 125.7(3) . .
C27 N4 C23 127.6(3) . .
C26 N5 C28 106.1(3) . .
C26 N5 Zn2 125.8(2) . 4_576
C28 N5 Zn2 127.7(2) . 4_576
C36 N6 C35 107.5(3) . .
C36 N6 C32 125.9(3) . .
C35 N6 C32 126.3(3) . .
C36 N7 C37 105.6(3) . .
C36 N7 Zn1 125.8(2) . 3_765
C37 N7 Zn1 127.9(2) . 3_765

loop_
_geom_bond_atom_site_label_1
_geom_bond_atom_site_label_2
_geom_bond_distance
_geom_bond_site_symmetry_2
Zn1 O5 1.964(2) .
Zn1 O4 1.976(2) 3_745
Zn1 N7 2.013(2) 3_765
Zn1 O1 2.022(2) .
Zn2 O7 1.889(2) .
Zn2 N2 1.964(2) .
Zn2 O2 1.981(2) .
Zn2 N5 2.022(2) 4_575
C1 C2 1.386(4) .
C1 C3 1.410(4) 3_755
C1 C4 1.497(4) .
C2 C3 1.386(4) .
C2 H3 0.9300 .
C3 C1 1.410(4) 3_755
C3 C5 1.526(4) .
C4 O1 1.244(3) .
C4 O2 1.266(4) .
C5 O3 1.214(4) .
C5 O4 1.270(4) .
C6 O6 1.225(4) .
C6 O5 1.269(4) .
C6 C7 1.516(4) .
C7 C10 1.380(4) 3_645
C7 C9 1.399(4) .
C8 O8 1.221(4) .
C8 O7 1.252(4) .
C8 C9 1.506(4) .
C9 C10 1.388(4) .
C10 C7 1.380(4) 3_645
C10 H10 0.9300 .
C11 N2 1.314(4) .
C11 N3 1.346(4) .
C11 H11 0.9300 .
C12 C13 1.334(5) .
C12 N2 1.374(4) .
C12 H12 0.9300 .
C13 N3 1.370(4) .
C13 H13 0.9300 .
C14 C19 1.372(4) .
C14 C15 1.374(4) .
C14 N3 1.425(4) .
C15 C16 1.374(5) .
C15 H15 0.9300 .
C16 C17 1.391(4) .
C16 H16 0.9300 .
C17 C18 1.384(4) .
C17 N1 1.408(4) .
C18 C19 1.384(5) .
C18 H18 0.9300 .
C19 H19 0.9300 .
C20 C21 1.358(5) .
C20 C25 1.389(5) .
C20 N1 1.428(4) .
C21 C22 1.387(5) .
C21 H21 0.9300 .
C22 C23 1.376(5) .
C22 H22 0.9300 .
C23 C24 1.369(5) .
C23 N4 1.440(4) .
C24 C25 1.382(4) .
C24 H24 0.9300 .
C25 H25 0.9300 .
C26 N5 1.316(4) .
C26 N4 1.350(4) .
C26 H26 0.9300 .
C27 C28 1.341(4) .
C27 N4 1.370(4) .
C27 H27 0.9300 .
C28 N5 1.372(4) .
C28 H28 0.9300 .
C29 C30 1.382(5) .
C29 C34 1.383(5) .
C29 N1 1.414(4) .
C30 C31 1.378(5) .
C30 H30 0.9300 .
C31 C32 1.374(5) .
C31 H31 0.9300 .
C32 C33 1.358(5) .
C32 N6 1.435(4) .
C33 C34 1.394(5) .
C33 H33 0.9300 .
C34 H34 0.9300 .
C35 C37 1.347(5) .
C35 N6 1.360(5) .
C35 H35 0.9300 .
C36 N7 1.331(4) .
C36 N6 1.341(4) .
C36 H36 0.9300 .
C37 N7 1.374(4) .
C37 H37 0.9300 .
O4 Zn1 1.976(2) 3_745
N5 Zn2 2.022(2) 4_576
N7 Zn1 2.013(2) 3_765

loop_
_geom_torsion_atom_site_label_1
_geom_torsion_atom_site_label_2
_geom_torsion_atom_site_label_3
_geom_torsion_atom_site_label_4
_geom_torsion
_geom_torsion_site_symmetry_1
_geom_torsion_site_symmetry_4
C3 C1 C2 C3 -1.0(5) 3_755 .
C4 C1 C2 C3 178.6(3) . .
C1 C2 C3 C1 1.0(5) . 3_755
C1 C2 C3 C5 -178.2(3) . .
C2 C1 C4 O1 -12.7(4) . .
C3 C1 C4 O1 166.9(3) 3_755 .
C2 C1 C4 O2 166.4(3) . .
C3 C1 C4 O2 -14.0(4) 3_755 .
C2 C3 C5 O3 78.3(4) . .
C1 C3 C5 O3 -100.8(4) 3_755 .
C2 C3 C5 O4 -96.2(3) . .
C1 C3 C5 O4 84.7(4) 3_755 .
O6 C6 C7 C10 56.7(4) . 3_645
O5 C6 C7 C10 -119.4(3) . 3_645
O6 C6 C7 C9 -123.1(4) . .
O5 C6 C7 C9 60.8(4) . .
C10 C7 C9 C10 0.3(5) 3_645 .
C6 C7 C9 C10 -180.0(3) . .
C10 C7 C9 C8 -172.6(3) 3_645 .
C6 C7 C9 C8 7.2(5) . .
O8 C8 C9 C10 25.1(5) . .
O7 C8 C9 C10 -152.4(3) . .
O8 C8 C9 C7 -162.0(3) . .
O7 C8 C9 C7 20.5(4) . .
C7 C9 C10 C7 -0.3(5) . 3_645
C8 C9 C10 C7 172.9(3) . 3_645
N2 C12 C13 N3 0.0(5) . .
C19 C14 C15 C16 1.1(6) . .
N3 C14 C15 C16 -179.9(3) . .
C14 C15 C16 C17 0.0(6) . .
C15 C16 C17 C18 -1.3(6) . .
C15 C16 C17 N1 177.9(4) . .
C16 C17 C18 C19 1.5(5) . .
N1 C17 C18 C19 -177.7(4) . .
C15 C14 C19 C18 -0.9(5) . .
N3 C14 C19 C18 -179.8(3) . .
C17 C18 C19 C14 -0.5(6) . .
C25 C20 C21 C22 -1.3(5) . .
N1 C20 C21 C22 176.9(3) . .
C20 C21 C22 C23 0.5(5) . .
C21 C22 C23 C24 1.0(5) . .
C21 C22 C23 N4 -178.7(3) . .
C22 C23 C24 C25 -1.6(5) . .
N4 C23 C24 C25 178.1(3) . .
C23 C24 C25 C20 0.7(5) . .
C21 C20 C25 C24 0.7(5) . .
N1 C20 C25 C24 -177.5(3) . .
N4 C27 C28 N5 -1.1(4) . .
C34 C29 C30 C31 -3.2(5) . .
N1 C29 C30 C31 175.0(3) . .
C29 C30 C31 C32 1.6(6) . .
C30 C31 C32 C33 1.3(6) . .
C30 C31 C32 N6 -176.1(3) . .
C31 C32 C33 C34 -2.5(5) . .
N6 C32 C33 C34 174.9(3) . .
C30 C29 C34 C33 2.0(5) . .
N1 C29 C34 C33 -176.2(3) . .
C32 C33 C34 C29 0.8(5) . .
N6 C35 C37 N7 -0.4(4) . .
O2 C4 O1 Zn1 125.7(4) . .
C1 C4 O1 Zn1 -55.2(5) . .
O5 Zn1 O1 C4 -145.1(4) . .
O4 Zn1 O1 C4 99.6(4) 3_745 .
N7 Zn1 O1 C4 -5.3(4) 3_765 .
O1 C4 O2 Zn2 -18.0(4) . .
C1 C4 O2 Zn2 162.87(19) . .
O7 Zn2 O2 C4 21.0(2) . .
N2 Zn2 O2 C4 155.1(2) . .
N5 Zn2 O2 C4 -79.3(2) 4_575 .
O3 C5 O4 Zn1 5.2(5) . 3_745
C3 C5 O4 Zn1 179.33(19) . 3_745
O6 C6 O5 Zn1 11.4(4) . .
C7 C6 O5 Zn1 -172.7(2) . .
O4 Zn1 O5 C6 -124.4(2) 3_745 .
N7 Zn1 O5 C6 -5.2(3) 3_765 .
O1 Zn1 O5 C6 104.0(2) . .
O8 C8 O7 Zn2 -21.4(6) . .
C9 C8 O7 Zn2 155.9(2) . .
N2 Zn2 O7 C8 4.0(4) . .
O2 Zn2 O7 C8 131.0(3) . .
N5 Zn2 O7 C8 -126.5(3) 4_575 .
C18 C17 N1 C29 152.8(4) . .
C16 C17 N1 C29 -26.4(5) . .
C18 C17 N1 C20 -26.0(5) . .
C16 C17 N1 C20 154.8(4) . .
C30 C29 N1 C17 -51.4(5) . .
C34 C29 N1 C17 126.7(4) . .
C30 C29 N1 C20 127.5(4) . .
C34 C29 N1 C20 -54.4(5) . .
C21 C20 N1 C17 -48.4(5) . .
C25 C20 N1 C17 129.7(3) . .
C21 C20 N1 C29 132.7(4) . .
C25 C20 N1 C29 -49.1(5) . .
N3 C11 N2 C12 0.0(4) . .
N3 C11 N2 Zn2 173.9(2) . .
C13 C12 N2 C11 0.0(4) . .
C13 C12 N2 Zn2 -173.2(3) . .
O7 Zn2 N2 C11 160.3(2) . .
O2 Zn2 N2 C11 20.4(3) . .
N5 Zn2 N2 C11 -84.9(3) 4_575 .
O7 Zn2 N2 C12 -27.5(4) . .
O2 Zn2 N2 C12 -167.4(3) . .
N5 Zn2 N2 C12 87.3(3) 4_575 .
N2 C11 N3 C13 0.0(4) . .
N2 C11 N3 C14 -177.7(3) . .
C12 C13 N3 C11 0.0(4) . .
C12 C13 N3 C14 177.7(3) . .
C19 C14 N3 C11 -146.9(3) . .
C15 C14 N3 C11 34.1(5) . .
C19 C14 N3 C13 35.9(5) . .
C15 C14 N3 C13 -143.1(4) . .
N5 C26 N4 C27 0.3(4) . .
N5 C26 N4 C23 -179.1(3) . .
C28 C27 N4 C26 0.5(4) . .
C28 C27 N4 C23 179.8(3) . .
C24 C23 N4 C26 -21.2(5) . .
C22 C23 N4 C26 158.5(3) . .
C24 C23 N4 C27 159.7(3) . .
C22 C23 N4 C27 -20.7(5) . .
N4 C26 N5 C28 -0.9(4) . .
N4 C26 N5 Zn2 -174.4(2) . 4_576
C27 C28 N5 C26 1.3(4) . .
C27 C28 N5 Zn2 174.5(2) . 4_576
N7 C36 N6 C35 -0.2(4) . .
N7 C36 N6 C32 -174.4(3) . .
C37 C35 N6 C36 0.3(4) . .
C37 C35 N6 C32 174.5(3) . .
C33 C32 N6 C36 -41.4(5) . .
C31 C32 N6 C36 136.1(4) . .
C33 C32 N6 C35 145.5(4) . .
C31 C32 N6 C35 -37.0(5) . .
N6 C36 N7 C37 0.0(4) . .
N6 C36 N7 Zn1 171.0(2) . 3_765
C35 C37 N7 C36 0.2(4) . .
C35 C37 N7 Zn1 -170.5(2) . 3_765
